data_8101857
loop_
_publ_author_name
'Li, X.'

_publ_section_title
;
Crystal structure of bis(1,10-phenanthroline-N,N')bis(4-fluorobenzoato-
O,O')tetrakis(\m-4-fluorobenzoato-O,O')-dineodymium(III), Nd~2~
(C~6~H~4~FCOO)~6~(C~12~H~8~N~2~)~2~
;
_journal_issue 1
_journal_name_full 'Zeitschrift f\"ur Kristallographie - New Crystal Structures'
_journal_page_first 5
_journal_page_last 6
_journal_volume 221
_journal_year 2006
_chemical_formula_structural Nd2(C12H8N2)2(FC6H4COO)6
_chemical_formula_sum 'C66 H40 F6 N4 Nd2 O12'
_chemical_formula_weight 1483.50
_chemical_name_systematic
; 
bis(1,10-phenanthroline-N,N')bis(4-fluorobenzoato-O,O')tetrakis(\m-4-
fluorobenzoato-O,O')dineodymium (III) 
;
_space_group_IT_number 2
_symmetry_cell_setting triclinic
_symmetry_space_group_name_Hall '-P 1'
_symmetry_space_group_name_H-M 'P -1'
_atom_sites_solution_hydrogens geom
_atom_sites_solution_primary direct
_atom_sites_solution_secondary difmap
_audit_creation_method SHELXL-97
_cell_angle_alpha 111.031(2)
_cell_angle_beta 99.468(2)
_cell_angle_gamma 102.265(2)
_cell_formula_units_Z 1
_cell_length_a 9.7988(13)
_cell_length_b 11.8583(15)
_cell_length_c 14.6273(19)
_cell_measurement_reflns_used 4859
_cell_measurement_temperature 293(2)
_cell_measurement_theta_max 26.32
_cell_measurement_theta_min 2.46
_cell_volume 1495.2(3)
_computing_cell_refinement 'Bruker SMART'
_computing_data_collection 'Bruker SMART'
_computing_data_reduction 'Bruker SAINT'
_computing_molecular_graphics 'Bruker SHELXTL'
_computing_publication_material 'Bruker SHELXTL'
_computing_structure_refinement 'SHELXL-97 (Sheldrick, 1997)'
_computing_structure_solution 'SHELXS-97 (Sheldrick, 1990)'
_diffrn_ambient_temperature 293(2)
_diffrn_measured_fraction_theta_full 0.993
_diffrn_measured_fraction_theta_max 0.993
_diffrn_measurement_device_type 'Bruker SMART CCD'
_diffrn_measurement_method phi/omega
_diffrn_radiation_monochromator graphite
_diffrn_radiation_source 'fine-focus sealed tube'
_diffrn_radiation_type MoK\a
_diffrn_radiation_wavelength 0.71073
_diffrn_reflns_av_R_equivalents 0.0187
_diffrn_reflns_av_sigmaI/netI 0.0362
_diffrn_reflns_limit_h_max 11
_diffrn_reflns_limit_h_min -11
_diffrn_reflns_limit_k_max 13
_diffrn_reflns_limit_k_min -14
_diffrn_reflns_limit_l_max 17
_diffrn_reflns_limit_l_min -12
_diffrn_reflns_number 7633
_diffrn_reflns_theta_full 25.01
_diffrn_reflns_theta_max 25.01
_diffrn_reflns_theta_min 1.55
_exptl_absorpt_coefficient_mu 1.803
_exptl_absorpt_correction_T_max 1.000000
_exptl_absorpt_correction_T_min 0.759409
_exptl_absorpt_correction_type multi-scan
_exptl_absorpt_process_details SADABS
_exptl_crystal_colour purple
_exptl_crystal_density_diffrn 1.647
_exptl_crystal_density_meas ?
_exptl_crystal_density_method 'not measured'
_exptl_crystal_description 'square prism'
_exptl_crystal_F_000 734
_exptl_crystal_size_max 0.22
_exptl_crystal_size_mid 0.20
_exptl_crystal_size_min 0.18
_refine_diff_density_max 0.520
_refine_diff_density_min -0.700
_refine_diff_density_rms 0.092
_refine_ls_extinction_method none
_refine_ls_goodness_of_fit_ref 1.084
_refine_ls_hydrogen_treatment constr
_refine_ls_matrix_type full
_refine_ls_number_parameters 406
_refine_ls_number_reflns 5236
_refine_ls_number_restraints 18
_refine_ls_restrained_S_all 1.125
_refine_ls_R_factor_all 0.0339
_refine_ls_R_factor_gt 0.0258
_refine_ls_shift/su_max 0.005
_refine_ls_shift/su_mean 0.000
_refine_ls_structure_factor_coef Fsqd
_refine_ls_weighting_details 'calc w=1/[\s^2^(Fo^2^)+(0.0329P)^2^+0.1923P] where P=(Fo^2^+2Fc^2^)/3'
_refine_ls_weighting_scheme calc
_refine_ls_wR_factor_gt 0.0608
_refine_ls_wR_factor_ref 0.0653
_reflns_number_gt 4618
_reflns_number_total 5236
_reflns_threshold_expression >2sigma(I)
_cod_data_source_file 1267-1636.cff
_cod_data_source_block 50531d
_cod_depositor_comments
;
The following automatic conversions were performed:
'_symmetry_cell_setting' value 'Triclinic' changed to 'triclinic'
according to '/home/saulius/struct/CIF-dictionaries/cif_core.dic'
dictionary named 'cif_core.dic' version 2.4.1 from
2010-06-29.

'_exptl_absorpt_correction_type' value 'MULTI-SCAN' changed
to 'multi-scan' according to
'/home/saulius/struct/CIF-dictionaries/cif_core.dic' dictionary named
'cif_core.dic' version 2.4.1 from 2010-06-29.

Automatic conversion script
Id: cif_fix_enum 1555 2011-01-17 13:19:09Z saulius 

The following automatic conversions were performed:

'_exptl_crystal_density_meas' value 'NONE' was changed to '?' - the
value is perceived as not measured.

Automatic conversion script
Id: cif_fix_values 3008 2015-01-20 13:52:24Z robertas 
;
_cod_original_sg_symbol_H-M P-1
_cod_database_code 8101857

loop_
_symmetry_equiv_pos_as_xyz
'x, y, z'
'-x, -y, -z'

loop_
_atom_site_label
_atom_site_type_symbol
_atom_site_fract_x
_atom_site_fract_y
_atom_site_fract_z
_atom_site_U_iso_or_equiv
_atom_site_adp_type
_atom_site_occupancy
_atom_site_symmetry_multiplicity
_atom_site_Wyckoff_symbol
_atom_site_calc_flag
_atom_site_refinement_flags
_atom_site_disorder_assembly
_atom_site_disorder_group
Nd1 Nd 0.375110(18) 0.119712(15) 0.561648(13) 0.03124(7) Uani 1 2 i d . . .
F1 F 0.1829(5) -0.0657(4) -0.0685(2) 0.1438(15) Uani 1 2 i d U . .
F2 F -0.1616(4) -0.5854(3) 0.0847(3) 0.1404(15) Uani 1 2 i d U . .
F3 F 0.1924(4) 0.3332(3) 1.1304(2) 0.1068(11) Uani 1 2 i d U . .
O1 O 0.4141(3) 0.1114(2) 0.40137(18) 0.0459(6) Uani 1 2 i d . . .
O2 O 0.5717(3) 0.0089(2) 0.34847(18) 0.0442(6) Uani 1 2 i d . . .
O3 O 0.1928(3) -0.0807(2) 0.45804(19) 0.0486(6) Uani 1 2 i d . . .
O4 O 0.3724(3) -0.1486(3) 0.4099(2) 0.0591(7) Uani 1 2 i d . . .
O5 O 0.2211(3) 0.1588(2) 0.67625(18) 0.0438(6) Uani 1 2 i d . . .
O6 O 0.4510(3) 0.2643(2) 0.75219(18) 0.0472(6) Uani 1 2 i d . . .
N1 N 0.4109(3) 0.3586(2) 0.5898(2) 0.0407(7) Uani 1 2 i d . . .
N2 N 0.1604(3) 0.1785(2) 0.4624(2) 0.0353(6) Uani 1 2 i d . . .
C1 C 0.4654(4) 0.0482(3) 0.3329(3) 0.0371(8) Uani 1 2 i d . . .
C2 C 0.3917(4) 0.0204(3) 0.2252(3) 0.0426(8) Uani 1 2 i d . . .
C3 C 0.2748(4) 0.0631(4) 0.2039(3) 0.0547(10) Uani 1 2 i d . . .
H3 H 0.2430 0.1115 0.2569 0.066 Uiso 1 2 i calc R . .
C4 C 0.2045(5) 0.0348(5) 0.1050(4) 0.0783(15) Uani 1 2 i d . . .
H4 H 0.1263 0.0640 0.0904 0.094 Uiso 1 2 i calc R . .
C5 C 0.2533(7) -0.0369(6) 0.0297(4) 0.0901(17) Uani 1 2 i d . . .
C6 C 0.3669(7) -0.0805(6) 0.0464(4) 0.0960(18) Uani 1 2 i d . . .
H6 H 0.3969 -0.1292 -0.0075 0.115 Uiso 1 2 i calc R . .
C7 C 0.4386(5) -0.0511(5) 0.1462(3) 0.0692(13) Uani 1 2 i d . . .
H7 H 0.5179 -0.0796 0.1596 0.083 Uiso 1 2 i calc R . .
C8 C 0.2391(4) -0.1614(3) 0.4007(3) 0.0387(8) Uani 1 2 i d . . .
C9 C 0.1331(4) -0.2770(3) 0.3168(3) 0.0381(8) Uani 1 2 i d . . .
C10 C 0.1706(5) -0.3381(4) 0.2288(3) 0.0614(11) Uani 1 2 i d . . .
H10 H 0.2633 -0.3094 0.2227 0.074 Uiso 1 2 i calc R . .
C11 C 0.0708(7) -0.4413(5) 0.1505(4) 0.0893(18) Uani 1 2 i d . . .
H11 H 0.0939 -0.4819 0.0904 0.107 Uiso 1 2 i calc R . .
C12 C -0.0629(7) -0.4829(4) 0.1624(4) 0.0868(18) Uani 1 2 i d . . .
C13 C -0.1047(5) -0.4255(4) 0.2482(4) 0.0663(13) Uani 1 2 i d . . .
H13 H -0.1968 -0.4567 0.2540 0.080 Uiso 1 2 i calc R . .
C14 C -0.0043(4) -0.3187(3) 0.3262(3) 0.0448(9) Uani 1 2 i d . . .
H14 H -0.0298 -0.2754 0.3846 0.054 Uiso 1 2 i calc R . .
C15 C 0.3230(4) 0.2257(3) 0.7561(3) 0.0388(8) Uani 1 2 i d . . .
C16 C 0.2890(4) 0.2564(3) 0.8568(3) 0.0449(9) Uani 1 2 i d . . .
C17 C 0.1483(5) 0.2158(4) 0.8616(3) 0.0521(10) Uani 1 2 i d . . .
H17 H 0.0748 0.1698 0.8019 0.062 Uiso 1 2 i calc R . .
C18 C 0.1154(5) 0.2425(4) 0.9539(4) 0.0665(12) Uani 1 2 i d . . .
H18 H 0.0207 0.2157 0.9572 0.080 Uiso 1 2 i calc R . .
C19 C 0.2249(7) 0.3088(5) 1.0392(3) 0.0744(14) Uani 1 2 i d . . .
C20 C 0.3649(7) 0.3511(5) 1.0388(3) 0.0869(17) Uani 1 2 i d . . .
H20 H 0.4370 0.3967 1.0994 0.104 Uiso 1 2 i calc R . .
C21 C 0.3981(5) 0.3252(4) 0.9469(3) 0.0675(12) Uani 1 2 i d . . .
H21 H 0.4932 0.3535 0.9450 0.081 Uiso 1 2 i calc R . .
C22 C 0.5283(4) 0.4480(3) 0.6557(3) 0.0544(10) Uani 1 2 i d . . .
H22 H 0.5953 0.4251 0.6928 0.065 Uiso 1 2 i calc R . .
C23 C 0.5558(5) 0.5751(4) 0.6718(3) 0.0695(13) Uani 1 2 i d . . .
H23 H 0.6393 0.6349 0.7189 0.083 Uiso 1 2 i calc R . .
C24 C 0.4602(6) 0.6106(4) 0.6185(3) 0.0682(13) Uani 1 2 i d . . .
H24 H 0.4783 0.6949 0.6284 0.082 Uiso 1 2 i calc R . .
C25 C 0.3344(5) 0.5207(4) 0.5485(3) 0.0534(10) Uani 1 2 i d . . .
C26 C 0.2297(6) 0.5500(4) 0.4875(4) 0.0749(14) Uani 1 2 i d . . .
H26 H 0.2436 0.6332 0.4949 0.090 Uiso 1 2 i calc R . .
C27 C 0.1137(6) 0.4610(5) 0.4209(5) 0.0826(16) Uani 1 2 i d . . .
H27 H 0.0492 0.4828 0.3808 0.099 Uiso 1 2 i calc R . .
C28 C 0.0841(4) 0.3317(4) 0.4084(3) 0.0556(10) Uani 1 2 i d . . .
C29 C -0.0415(5) 0.2373(5) 0.3440(4) 0.0729(14) Uani 1 2 i d . . .
H29 H -0.1093 0.2560 0.3037 0.087 Uiso 1 2 i calc R . .
C30 C -0.0661(4) 0.1184(4) 0.3393(4) 0.0630(12) Uani 1 2 i d . . .
H30 H -0.1501 0.0551 0.2963 0.076 Uiso 1 2 i calc R . .
C31 C 0.0376(4) 0.0929(3) 0.4006(3) 0.0455(9) Uani 1 2 i d . . .
H31 H 0.0195 0.0114 0.3979 0.055 Uiso 1 2 i calc R . .
C32 C 0.1836(4) 0.2984(3) 0.4669(3) 0.0399(8) Uani 1 2 i d . . .
C33 C 0.3141(4) 0.3942(3) 0.5370(3) 0.0400(8) Uani 1 2 i d . . .

loop_
_atom_site_aniso_label
_atom_site_aniso_U_11
_atom_site_aniso_U_22
_atom_site_aniso_U_33
_atom_site_aniso_U_23
_atom_site_aniso_U_13
_atom_site_aniso_U_12
Nd1 0.03211(11) 0.02954(11) 0.03301(11) 0.01410(8) 0.00527(7) 0.01114(7)
F1 0.181(3) 0.175(3) 0.0563(19) 0.041(2) -0.019(2) 0.064(3)
F2 0.145(3) 0.074(2) 0.107(3) -0.0216(19) -0.047(2) 0.009(2)
F3 0.151(3) 0.142(3) 0.0526(17) 0.0403(18) 0.0501(18) 0.073(2)
O1 0.0605(16) 0.0500(15) 0.0413(14) 0.0258(13) 0.0179(12) 0.0283(13)
O2 0.0476(14) 0.0516(15) 0.0456(14) 0.0285(13) 0.0113(12) 0.0246(12)
O3 0.0520(15) 0.0319(13) 0.0515(16) 0.0113(12) 0.0019(12) 0.0112(11)
O4 0.0324(14) 0.090(2) 0.0610(18) 0.0448(16) 0.0061(12) 0.0096(13)
O5 0.0423(14) 0.0511(15) 0.0351(14) 0.0130(12) 0.0071(11) 0.0184(11)
O6 0.0492(15) 0.0455(14) 0.0404(14) 0.0168(12) 0.0070(12) 0.0061(12)
N1 0.0502(18) 0.0324(15) 0.0367(16) 0.0151(13) 0.0062(14) 0.0092(13)
N2 0.0365(15) 0.0343(15) 0.0400(16) 0.0174(13) 0.0095(13) 0.0166(12)
C1 0.045(2) 0.0308(17) 0.041(2) 0.0201(16) 0.0108(16) 0.0120(15)
C2 0.048(2) 0.040(2) 0.043(2) 0.0215(17) 0.0089(17) 0.0149(16)
C3 0.054(2) 0.057(2) 0.053(2) 0.024(2) 0.0047(19) 0.0202(19)
C4 0.074(3) 0.085(4) 0.070(3) 0.036(3) -0.011(3) 0.026(3)
C5 0.108(4) 0.109(4) 0.048(3) 0.038(3) -0.010(3) 0.035(4)
C6 0.136(5) 0.114(5) 0.040(3) 0.022(3) 0.022(3) 0.058(4)
C7 0.086(3) 0.086(3) 0.048(3) 0.028(2) 0.018(2) 0.050(3)
C8 0.0349(19) 0.043(2) 0.043(2) 0.0278(17) 0.0023(15) 0.0079(15)
C9 0.0391(19) 0.0371(18) 0.0379(19) 0.0151(16) 0.0016(15) 0.0175(15)
C10 0.059(3) 0.075(3) 0.049(2) 0.016(2) 0.008(2) 0.036(2)
C11 0.107(5) 0.094(4) 0.050(3) 0.001(3) 0.004(3) 0.060(4)
C12 0.099(4) 0.049(3) 0.066(3) -0.003(3) -0.031(3) 0.019(3)
C13 0.051(2) 0.050(2) 0.084(4) 0.029(3) -0.011(2) 0.005(2)
C14 0.037(2) 0.042(2) 0.052(2) 0.0199(18) 0.0014(17) 0.0111(16)
C15 0.049(2) 0.0314(18) 0.039(2) 0.0159(16) 0.0105(17) 0.0169(16)
C16 0.059(2) 0.039(2) 0.038(2) 0.0149(17) 0.0093(18) 0.0215(17)
C17 0.061(3) 0.055(2) 0.044(2) 0.0190(19) 0.0160(19) 0.026(2)
C18 0.080(3) 0.079(3) 0.061(3) 0.035(3) 0.034(3) 0.039(3)
C19 0.109(4) 0.089(4) 0.047(3) 0.031(3) 0.035(3) 0.054(3)
C20 0.103(4) 0.106(4) 0.034(3) 0.012(3) 0.008(3) 0.034(3)
C21 0.070(3) 0.072(3) 0.046(3) 0.014(2) 0.010(2) 0.014(2)
C22 0.063(3) 0.040(2) 0.046(2) 0.0194(18) -0.0005(19) -0.0031(18)
C23 0.085(3) 0.044(2) 0.058(3) 0.021(2) 0.000(2) -0.009(2)
C24 0.103(4) 0.030(2) 0.067(3) 0.022(2) 0.024(3) 0.007(2)
C25 0.070(3) 0.039(2) 0.061(3) 0.027(2) 0.023(2) 0.0179(19)
C26 0.095(4) 0.048(3) 0.106(4) 0.050(3) 0.028(3) 0.034(3)
C27 0.075(3) 0.074(3) 0.124(5) 0.070(4) 0.012(3) 0.032(3)
C28 0.054(2) 0.057(2) 0.071(3) 0.042(2) 0.011(2) 0.0233(19)
C29 0.053(3) 0.082(3) 0.095(4) 0.058(3) -0.004(2) 0.023(2)
C30 0.041(2) 0.065(3) 0.077(3) 0.035(2) -0.004(2) 0.011(2)
C31 0.0378(19) 0.043(2) 0.054(2) 0.0214(18) 0.0049(17) 0.0120(16)
C32 0.045(2) 0.0400(19) 0.047(2) 0.0239(17) 0.0184(17) 0.0208(16)
C33 0.052(2) 0.0351(18) 0.041(2) 0.0205(16) 0.0172(17) 0.0159(16)

loop_
_atom_type_symbol
_atom_type_description
_atom_type_scat_dispersion_real
_atom_type_scat_dispersion_imag
_atom_type_scat_source
C C 0.0033 0.0016 'International Tables Vol C Tables 4.2.6.8 and 6.1.1.4'
H H 0.0000 0.0000 'International Tables Vol C Tables 4.2.6.8 and 6.1.1.4'
N N 0.0061 0.0033 'International Tables Vol C Tables 4.2.6.8 and 6.1.1.4'
O O 0.0106 0.0060 'International Tables Vol C Tables 4.2.6.8 and 6.1.1.4'
F F 0.0171 0.0103 'International Tables Vol C Tables 4.2.6.8 and 6.1.1.4'
Nd Nd -0.1943 3.0179 'International Tables Vol C Tables 4.2.6.8 and 6.1.1.4'

loop_
_geom_angle_atom_site_label_1
_geom_angle_atom_site_label_2
_geom_angle_atom_site_label_3
_geom_angle
_geom_angle_site_symmetry_1
_geom_angle_site_symmetry_3
_geom_angle_publ_flag
O4 Nd1 O1 77.95(9) 2_656 . ?
O4 Nd1 O3 124.01(10) 2_656 . ?
O1 Nd1 O3 83.96(9) . . ?
O4 Nd1 O5 132.32(9) 2_656 . ?
O1 Nd1 O5 146.39(8) . . ?
O3 Nd1 O5 87.39(9) . . ?
O4 Nd1 O2 74.11(9) 2_656 2_656 ?
O1 Nd1 O2 129.55(8) . 2_656 ?
O3 Nd1 O2 78.26(8) . 2_656 ?
O5 Nd1 O2 79.68(8) . 2_656 ?
O4 Nd1 O6 81.99(9) 2_656 . ?
O1 Nd1 O6 142.19(8) . . ?
O3 Nd1 O6 133.57(8) . . ?
O5 Nd1 O6 52.27(8) . . ?
O2 Nd1 O6 73.17(8) 2_656 . ?
O4 Nd1 N1 91.56(9) 2_656 . ?
O1 Nd1 N1 79.40(8) . . ?
O3 Nd1 N1 136.27(8) . . ?
O5 Nd1 N1 84.80(9) . . ?
O2 Nd1 N1 141.42(9) 2_656 . ?
O6 Nd1 N1 69.41(8) . . ?
O4 Nd1 N2 140.70(9) 2_656 . ?
O1 Nd1 N2 69.90(8) . . ?
O3 Nd1 N2 75.05(8) . . ?
O5 Nd1 N2 76.49(8) . . ?
O2 Nd1 N2 144.72(8) 2_656 . ?
O6 Nd1 N2 110.31(8) . . ?
N1 Nd1 N2 61.28(8) . . ?
O4 Nd1 C15 106.65(10) 2_656 . ?
O1 Nd1 C15 157.10(9) . . ?
O3 Nd1 C15 109.90(10) . . ?
O5 Nd1 C15 26.25(9) . . ?
O2 Nd1 C15 72.44(9) 2_656 . ?
O6 Nd1 C15 26.24(9) . . ?
N1 Nd1 C15 78.07(9) . . ?
N2 Nd1 C15 95.46(9) . . ?
C1 O1 Nd1 138.3(2) . . ?
C1 O2 Nd1 132.4(2) . 2_656 ?
C8 O3 Nd1 114.0(2) . . ?
C8 O4 Nd1 176.4(3) . 2_656 ?
C15 O5 Nd1 96.0(2) . . ?
C15 O6 Nd1 89.3(2) . . ?
C22 N1 C33 117.6(3) . . ?
C22 N1 Nd1 120.1(2) . . ?
C33 N1 Nd1 122.3(2) . . ?
C31 N2 C32 117.3(3) . . ?
C31 N2 Nd1 122.9(2) . . ?
C32 N2 Nd1 119.4(2) . . ?
O2 C1 O1 124.9(3) . . ?
O2 C1 C2 118.5(3) . . ?
O1 C1 C2 116.6(3) . . ?
C7 C2 C3 119.2(4) . . ?
C7 C2 C1 120.0(3) . . ?
C3 C2 C1 120.8(3) . . ?
C4 C3 C2 120.9(4) . . ?
C4 C3 H3 119.5 . . ?
C2 C3 H3 119.5 . . ?
C5 C4 C3 117.8(4) . . ?
C5 C4 H4 121.1 . . ?
C3 C4 H4 121.1 . . ?
C6 C5 C4 123.6(5) . . ?
C6 C5 F1 118.6(6) . . ?
C4 C5 F1 117.8(5) . . ?
C5 C6 C7 118.7(5) . . ?
C5 C6 H6 120.7 . . ?
C7 C6 H6 120.7 . . ?
C2 C7 C6 119.8(4) . . ?
C2 C7 H7 120.1 . . ?
C6 C7 H7 120.1 . . ?
O3 C8 O4 122.6(3) . . ?
O3 C8 C9 119.0(3) . . ?
O4 C8 C9 118.4(3) . . ?
C14 C9 C10 120.4(3) . . ?
C14 C9 C8 119.3(3) . . ?
C10 C9 C8 120.2(3) . . ?
C11 C10 C9 119.8(5) . . ?
C11 C10 H10 120.1 . . ?
C9 C10 H10 120.1 . . ?
C12 C11 C10 118.8(5) . . ?
C12 C11 H11 120.6 . . ?
C10 C11 H11 120.6 . . ?
F2 C12 C11 118.6(6) . . ?
F2 C12 C13 118.0(6) . . ?
C11 C12 C13 123.4(4) . . ?
C12 C13 C14 117.5(5) . . ?
C12 C13 H13 121.2 . . ?
C14 C13 H13 121.2 . . ?
C9 C14 C13 120.0(4) . . ?
C9 C14 H14 120.0 . . ?
C13 C14 H14 120.0 . . ?
O6 C15 O5 121.5(3) . . ?
O6 C15 C16 120.0(3) . . ?
O5 C15 C16 118.5(3) . . ?
O6 C15 Nd1 64.45(19) . . ?
O5 C15 Nd1 57.80(18) . . ?
C16 C15 Nd1 169.2(2) . . ?
C17 C16 C21 119.0(4) . . ?
C17 C16 C15 120.3(3) . . ?
C21 C16 C15 120.7(4) . . ?
C18 C17 C16 121.0(4) . . ?
C18 C17 H17 119.5 . . ?
C16 C17 H17 119.5 . . ?
C19 C18 C17 118.0(5) . . ?
C19 C18 H18 121.0 . . ?
C17 C18 H18 121.0 . . ?
C18 C19 C20 123.5(4) . . ?
C18 C19 F3 117.8(5) . . ?
C20 C19 F3 118.7(5) . . ?
C19 C20 C21 118.7(5) . . ?
C19 C20 H20 120.6 . . ?
C21 C20 H20 120.6 . . ?
C20 C21 C16 119.9(5) . . ?
C20 C21 H21 120.1 . . ?
C16 C21 H21 120.1 . . ?
N1 C22 C23 123.0(4) . . ?
N1 C22 H22 118.5 . . ?
C23 C22 H22 118.5 . . ?
C24 C23 C22 119.6(4) . . ?
C24 C23 H23 120.2 . . ?
C22 C23 H23 120.2 . . ?
C23 C24 C25 120.0(4) . . ?
C23 C24 H24 120.0 . . ?
C25 C24 H24 120.0 . . ?
C24 C25 C33 117.0(4) . . ?
C24 C25 C26 123.4(4) . . ?
C33 C25 C26 119.6(4) . . ?
C27 C26 C25 121.1(4) . . ?
C27 C26 H26 119.4 . . ?
C25 C26 H26 119.4 . . ?
C26 C27 C28 122.0(4) . . ?
C26 C27 H27 119.0 . . ?
C28 C27 H27 119.0 . . ?
C29 C28 C32 117.5(4) . . ?
C29 C28 C27 123.5(4) . . ?
C32 C28 C27 118.9(4) . . ?
C30 C29 C28 120.6(4) . . ?
C30 C29 H29 119.7 . . ?
C28 C29 H29 119.7 . . ?
C29 C30 C31 118.5(4) . . ?
C29 C30 H30 120.8 . . ?
C31 C30 H30 120.8 . . ?
N2 C31 C30 123.7(3) . . ?
N2 C31 H31 118.2 . . ?
C30 C31 H31 118.2 . . ?
N2 C32 C28 122.4(3) . . ?
N2 C32 C33 118.1(3) . . ?
C28 C32 C33 119.5(3) . . ?
N1 C33 C25 122.9(3) . . ?
N1 C33 C32 118.3(3) . . ?
C25 C33 C32 118.8(3) . . ?

loop_
_geom_bond_atom_site_label_1
_geom_bond_atom_site_label_2
_geom_bond_distance
_geom_bond_site_symmetry_2
_geom_bond_publ_flag
Nd1 O4 2.369(2) 2_656 ?
Nd1 O1 2.408(2) . ?
Nd1 O3 2.420(2) . ?
Nd1 O5 2.424(2) . ?
Nd1 O2 2.425(2) 2_656 ?
Nd1 O6 2.571(2) . ?
Nd1 N1 2.648(3) . ?
Nd1 N2 2.714(2) . ?
Nd1 C15 2.849(4) . ?
F1 C5 1.370(5) . ?
F2 C12 1.361(5) . ?
F3 C19 1.367(5) . ?
O1 C1 1.267(4) . ?
O2 C1 1.249(4) . ?
O2 Nd1 2.425(2) 2_656 ?
O3 C8 1.249(4) . ?
O4 C8 1.261(4) . ?
O4 Nd1 2.369(2) 2_656 ?
O5 C15 1.267(4) . ?
O6 C15 1.260(4) . ?
N1 C22 1.326(4) . ?
N1 C33 1.356(4) . ?
N2 C31 1.327(4) . ?
N2 C32 1.367(4) . ?
C1 C2 1.504(5) . ?
C2 C7 1.379(6) . ?
C2 C3 1.381(5) . ?
C3 C4 1.381(6) . ?
C3 H3 0.9300 . ?
C4 C5 1.356(8) . ?
C4 H4 0.9300 . ?
C5 C6 1.345(8) . ?
C6 C7 1.393(6) . ?
C6 H6 0.9300 . ?
C7 H7 0.9300 . ?
C8 C9 1.494(5) . ?
C9 C14 1.379(5) . ?
C9 C10 1.385(5) . ?
C10 C11 1.372(7) . ?
C10 H10 0.9300 . ?
C11 C12 1.361(8) . ?
C11 H11 0.9300 . ?
C12 C13 1.371(8) . ?
C13 C14 1.392(5) . ?
C13 H13 0.9300 . ?
C14 H14 0.9300 . ?
C15 C16 1.497(5) . ?
C16 C17 1.382(5) . ?
C16 C21 1.392(5) . ?
C17 C18 1.380(6) . ?
C17 H17 0.9300 . ?
C18 C19 1.350(7) . ?
C18 H18 0.9300 . ?
C19 C20 1.359(8) . ?
C20 C21 1.377(6) . ?
C20 H20 0.9300 . ?
C21 H21 0.9300 . ?
C22 C23 1.397(5) . ?
C22 H22 0.9300 . ?
C23 C24 1.351(6) . ?
C23 H23 0.9300 . ?
C24 C25 1.396(6) . ?
C24 H24 0.9300 . ?
C25 C33 1.413(5) . ?
C25 C26 1.429(6) . ?
C26 C27 1.320(7) . ?
C26 H26 0.9300 . ?
C27 C28 1.436(6) . ?
C27 H27 0.9300 . ?
C28 C29 1.390(6) . ?
C28 C32 1.404(5) . ?
C29 C30 1.354(6) . ?
C29 H29 0.9300 . ?
C30 C31 1.397(5) . ?
C30 H30 0.9300 . ?
C31 H31 0.9300 . ?
C32 C33 1.446(5) . ?

loop_
_geom_torsion_atom_site_label_1
_geom_torsion_atom_site_label_2
_geom_torsion_atom_site_label_3
_geom_torsion_atom_site_label_4
_geom_torsion
_geom_torsion_site_symmetry_1
_geom_torsion_site_symmetry_2
_geom_torsion_site_symmetry_3
_geom_torsion_site_symmetry_4
_geom_torsion_publ_flag
O4 Nd1 O1 C1 56.8(3) 2_656 . . . ?
O3 Nd1 O1 C1 -69.9(3) . . . . ?
O5 Nd1 O1 C1 -145.9(3) . . . . ?
O2 Nd1 O1 C1 -0.5(4) 2_656 . . . ?
O6 Nd1 O1 C1 116.3(3) . . . . ?
N1 Nd1 O1 C1 150.8(4) . . . . ?
N2 Nd1 O1 C1 -146.1(4) . . . . ?
C15 Nd1 O1 C1 161.2(3) . . . . ?
O4 Nd1 O3 C8 -16.5(3) 2_656 . . . ?
O1 Nd1 O3 C8 54.5(2) . . . . ?
O5 Nd1 O3 C8 -158.0(2) . . . . ?
O2 Nd1 O3 C8 -78.0(2) 2_656 . . . ?
O6 Nd1 O3 C8 -130.7(2) . . . . ?
N1 Nd1 O3 C8 122.3(2) . . . . ?
N2 Nd1 O3 C8 125.3(2) . . . . ?
C15 Nd1 O3 C8 -144.2(2) . . . . ?
O4 Nd1 O5 C15 13.9(2) 2_656 . . . ?
O1 Nd1 O5 C15 -135.4(2) . . . . ?
O3 Nd1 O5 C15 149.6(2) . . . . ?
O2 Nd1 O5 C15 71.1(2) 2_656 . . . ?
O6 Nd1 O5 C15 -5.54(18) . . . . ?
N1 Nd1 O5 C15 -73.4(2) . . . . ?
N2 Nd1 O5 C15 -135.1(2) . . . . ?
O4 Nd1 O6 C15 -160.1(2) 2_656 . . . ?
O1 Nd1 O6 C15 141.64(19) . . . . ?
O3 Nd1 O6 C15 -29.8(2) . . . . ?
O5 Nd1 O6 C15 5.54(18) . . . . ?
O2 Nd1 O6 C15 -84.3(2) 2_656 . . . ?
N1 Nd1 O6 C15 105.2(2) . . . . ?
N2 Nd1 O6 C15 58.6(2) . . . . ?
O4 Nd1 N1 C22 -33.5(3) 2_656 . . . ?
O1 Nd1 N1 C22 -111.0(3) . . . . ?
O3 Nd1 N1 C22 179.6(3) . . . . ?
O5 Nd1 N1 C22 98.8(3) . . . . ?
O2 Nd1 N1 C22 32.6(4) 2_656 . . . ?
O6 Nd1 N1 C22 47.3(3) . . . . ?
N2 Nd1 N1 C22 176.3(3) . . . . ?
C15 Nd1 N1 C22 73.2(3) . . . . ?
O4 Nd1 N1 C33 144.8(3) 2_656 . . . ?
O1 Nd1 N1 C33 67.4(3) . . . . ?
O3 Nd1 N1 C33 -2.1(3) . . . . ?
O5 Nd1 N1 C33 -82.8(3) . . . . ?
O2 Nd1 N1 C33 -149.1(2) 2_656 . . . ?
O6 Nd1 N1 C33 -134.4(3) . . . . ?
N2 Nd1 N1 C33 -5.4(2) . . . . ?
C15 Nd1 N1 C33 -108.5(3) . . . . ?
O4 Nd1 N2 C31 128.7(3) 2_656 . . . ?
O1 Nd1 N2 C31 91.6(3) . . . . ?
O3 Nd1 N2 C31 2.7(3) . . . . ?
O5 Nd1 N2 C31 -88.2(3) . . . . ?
O2 Nd1 N2 C31 -39.4(3) 2_656 . . . ?
O6 Nd1 N2 C31 -128.7(3) . . . . ?
N1 Nd1 N2 C31 -179.7(3) . . . . ?
C15 Nd1 N2 C31 -106.5(3) . . . . ?
O4 Nd1 N2 C32 -44.3(3) 2_656 . . . ?
O1 Nd1 N2 C32 -81.3(3) . . . . ?
O3 Nd1 N2 C32 -170.3(3) . . . . ?
O5 Nd1 N2 C32 98.8(3) . . . . ?
O2 Nd1 N2 C32 147.6(2) 2_656 . . . ?
O6 Nd1 N2 C32 58.3(3) . . . . ?
N1 Nd1 N2 C32 7.4(2) . . . . ?
C15 Nd1 N2 C32 80.6(3) . . . . ?
Nd1 O2 C1 O1 54.7(5) 2_656 . . . ?
Nd1 O2 C1 C2 -125.7(3) 2_656 . . . ?
Nd1 O1 C1 O2 -36.7(6) . . . . ?
Nd1 O1 C1 C2 143.8(3) . . . . ?
O2 C1 C2 C7 2.4(5) . . . . ?
O1 C1 C2 C7 -178.1(4) . . . . ?
O2 C1 C2 C3 -179.2(3) . . . . ?
O1 C1 C2 C3 0.4(5) . . . . ?
C7 C2 C3 C4 0.2(6) . . . . ?
C1 C2 C3 C4 -178.3(4) . . . . ?
C2 C3 C4 C5 0.5(7) . . . . ?
C3 C4 C5 C6 -0.8(9) . . . . ?
C3 C4 C5 F1 179.5(5) . . . . ?
C4 C5 C6 C7 0.2(10) . . . . ?
F1 C5 C6 C7 179.9(5) . . . . ?
C3 C2 C7 C6 -0.7(7) . . . . ?
C1 C2 C7 C6 177.7(4) . . . . ?
C5 C6 C7 C2 0.5(9) . . . . ?
Nd1 O3 C8 O4 13.0(4) . . . . ?
Nd1 O3 C8 C9 -166.0(2) . . . . ?
Nd1 O4 C8 O3 42(4) 2_656 . . . ?
Nd1 O4 C8 C9 -139(4) 2_656 . . . ?
O3 C8 C9 C14 -25.5(5) . . . . ?
O4 C8 C9 C14 155.4(3) . . . . ?
O3 C8 C9 C10 151.6(3) . . . . ?
O4 C8 C9 C10 -27.5(5) . . . . ?
C14 C9 C10 C11 -0.3(6) . . . . ?
C8 C9 C10 C11 -177.5(4) . . . . ?
C9 C10 C11 C12 -1.5(7) . . . . ?
C10 C11 C12 F2 -179.9(4) . . . . ?
C10 C11 C12 C13 1.5(8) . . . . ?
F2 C12 C13 C14 -178.3(4) . . . . ?
C11 C12 C13 C14 0.4(8) . . . . ?
C10 C9 C14 C13 2.2(5) . . . . ?
C8 C9 C14 C13 179.3(3) . . . . ?
C12 C13 C14 C9 -2.2(6) . . . . ?
Nd1 O6 C15 O5 -9.9(3) . . . . ?
Nd1 O6 C15 C16 168.9(3) . . . . ?
Nd1 O5 C15 O6 10.5(3) . . . . ?
Nd1 O5 C15 C16 -168.2(3) . . . . ?
O4 Nd1 C15 O6 20.6(2) 2_656 . . . ?
O1 Nd1 C15 O6 -77.9(3) . . . . ?
O3 Nd1 C15 O6 157.46(18) . . . . ?
O5 Nd1 C15 O6 -170.1(3) . . . . ?
O2 Nd1 C15 O6 87.4(2) 2_656 . . . ?
N1 Nd1 C15 O6 -67.39(19) . . . . ?
N2 Nd1 C15 O6 -126.49(19) . . . . ?
O4 Nd1 C15 O5 -169.30(19) 2_656 . . . ?
O1 Nd1 C15 O5 92.2(3) . . . . ?
O3 Nd1 C15 O5 -32.5(2) . . . . ?
O2 Nd1 C15 O5 -102.5(2) 2_656 . . . ?
O6 Nd1 C15 O5 170.1(3) . . . . ?
N1 Nd1 C15 O5 102.7(2) . . . . ?
N2 Nd1 C15 O5 43.6(2) . . . . ?
O4 Nd1 C15 C16 -96.1(14) 2_656 . . . ?
O1 Nd1 C15 C16 165.4(12) . . . . ?
O3 Nd1 C15 C16 40.8(14) . . . . ?
O5 Nd1 C15 C16 73.2(14) . . . . ?
O2 Nd1 C15 C16 -29.3(14) 2_656 . . . ?
O6 Nd1 C15 C16 -116.7(14) . . . . ?
N1 Nd1 C15 C16 175.9(14) . . . . ?
N2 Nd1 C15 C16 116.8(14) . . . . ?
O6 C15 C16 C17 179.1(3) . . . . ?
O5 C15 C16 C17 -2.2(5) . . . . ?
Nd1 C15 C16 C17 -69.4(15) . . . . ?
O6 C15 C16 C21 -1.4(5) . . . . ?
O5 C15 C16 C21 177.4(4) . . . . ?
Nd1 C15 C16 C21 110.1(13) . . . . ?
C21 C16 C17 C18 0.0(6) . . . . ?
C15 C16 C17 C18 179.5(4) . . . . ?
C16 C17 C18 C19 -0.4(6) . . . . ?
C17 C18 C19 C20 0.6(8) . . . . ?
C17 C18 C19 F3 -178.9(4) . . . . ?
C18 C19 C20 C21 -0.3(9) . . . . ?
F3 C19 C20 C21 179.2(5) . . . . ?
C19 C20 C21 C16 -0.2(8) . . . . ?
C17 C16 C21 C20 0.4(7) . . . . ?
C15 C16 C21 C20 -179.2(4) . . . . ?
C33 N1 C22 C23 -0.4(6) . . . . ?
Nd1 N1 C22 C23 178.0(3) . . . . ?
N1 C22 C23 C24 -0.3(7) . . . . ?
C22 C23 C24 C25 0.6(7) . . . . ?
C23 C24 C25 C33 -0.2(7) . . . . ?
C23 C24 C25 C26 -178.5(5) . . . . ?
C24 C25 C26 C27 178.7(5) . . . . ?
C33 C25 C26 C27 0.4(8) . . . . ?
C25 C26 C27 C28 2.0(9) . . . . ?
C26 C27 C28 C29 175.5(5) . . . . ?
C26 C27 C28 C32 -1.7(8) . . . . ?
C32 C28 C29 C30 0.5(7) . . . . ?
C27 C28 C29 C30 -176.7(5) . . . . ?
C28 C29 C30 C31 0.0(8) . . . . ?
C32 N2 C31 C30 1.4(6) . . . . ?
Nd1 N2 C31 C30 -171.7(3) . . . . ?
C29 C30 C31 N2 -1.0(7) . . . . ?
C31 N2 C32 C28 -0.8(5) . . . . ?
Nd1 N2 C32 C28 172.5(3) . . . . ?
C31 N2 C32 C33 177.5(3) . . . . ?
Nd1 N2 C32 C33 -9.1(4) . . . . ?
C29 C28 C32 N2 -0.1(6) . . . . ?
C27 C28 C32 N2 177.3(4) . . . . ?
C29 C28 C32 C33 -178.4(4) . . . . ?
C27 C28 C32 C33 -1.1(6) . . . . ?
C22 N1 C33 C25 0.8(5) . . . . ?
Nd1 N1 C33 C25 -177.6(3) . . . . ?
C22 N1 C33 C32 -178.3(3) . . . . ?
Nd1 N1 C33 C32 3.3(4) . . . . ?
C24 C25 C33 N1 -0.5(6) . . . . ?
C26 C25 C33 N1 177.9(4) . . . . ?
C24 C25 C33 C32 178.6(4) . . . . ?
C26 C25 C33 C32 -3.0(6) . . . . ?
N2 C32 C33 N1 4.0(5) . . . . ?
C28 C32 C33 N1 -177.6(4) . . . . ?
N2 C32 C33 C25 -175.1(3) . . . . ?
C28 C32 C33 C25 3.3(5) . . . . ?
